data_7058622
loop_
_publ_author_name
'Hermosilla-Ib\'a\~nez, Patricio'
'Wrighton-Araneda, Kerry'
'Scarpetta-Pizo, Laura'
'Ca\~n\'on-Mancisidor, Walter'
'Gutierrez-Cuti\~no, Marlen'
'Le Fur, Eric'
'Paredes-Garcia, Veronica'
'Venegas-Yazigi, Diego'

_publ_section_title
;
 The origin of the electronic transitions of mixed valence
 polyoxovanadoborates [V12B18O60]. From an experimental and theoretical
 understanding.
;
_journal_name_full 'New Journal of Chemistry'
_journal_paper_doi 10.1039/C9NJ02549A
_journal_year 2019
_chemical_formula_moiety K4(H3O)5(V12B18O60H6)12.5H2O
_chemical_formula_sum 'B36 H68 K8 O145 V24'
_chemical_formula_weight 4244.52
_space_group_crystal_system monoclinic
_space_group_IT_number 15
_space_group_name_Hall '-C 2yc'
_space_group_name_H-M_alt 'C 1 2/c 1'
_symmetry_space_group_name_Hall '-C 2yc'
_symmetry_space_group_name_H-M 'C 1 2/c 1'
_audit_creation_method SHELXL-2017/1
_audit_update_record
;
2019-05-11 deposited with the CCDC.    2019-07-11 downloaded from the CCDC.
;
_cell_angle_alpha 90
_cell_angle_beta 92.231(2)
_cell_angle_gamma 90
_cell_formula_units_Z 2
_cell_length_a 20.5946(18)
_cell_length_b 17.0697(18)
_cell_length_c 19.444(2)
_cell_measurement_reflns_used 999
_cell_measurement_temperature 297(2)
_cell_measurement_theta_max 55.013
_cell_measurement_theta_min 5.152
_cell_volume 6830.2(12)
_computing_cell_refinement 'Bruker SMART'
_computing_data_collection 'Bruker SMART'
_computing_data_reduction 'Bruker SAINT'
_computing_molecular_graphics 'Bruker SHELXTL'
_computing_publication_material 'Bruker SHELXTL'
_computing_structure_refinement 'SHELXL-2017/1 (Sheldrick, 2017)'
_computing_structure_solution 'Bruker SHELXTL'
_diffrn_ambient_temperature 297(2)
_diffrn_measured_fraction_theta_full 0.999
_diffrn_measured_fraction_theta_max 0.998
_diffrn_measurement_device_type 'CCD area detector'
_diffrn_measurement_method 'phi and omega scans'
_diffrn_radiation_type MoK\a
_diffrn_radiation_wavelength 0.71073
_diffrn_reflns_av_R_equivalents 0.0206
_diffrn_reflns_av_unetI/netI 0.0181
_diffrn_reflns_Laue_measured_fraction_full 0.999
_diffrn_reflns_Laue_measured_fraction_max 0.998
_diffrn_reflns_limit_h_max 25
_diffrn_reflns_limit_h_min -25
_diffrn_reflns_limit_k_max 20
_diffrn_reflns_limit_k_min -21
_diffrn_reflns_limit_l_max 23
_diffrn_reflns_limit_l_min -23
_diffrn_reflns_number 26217
_diffrn_reflns_point_group_measured_fraction_full 0.999
_diffrn_reflns_point_group_measured_fraction_max 0.998
_diffrn_reflns_theta_full 25.242
_diffrn_reflns_theta_max 26.000
_diffrn_reflns_theta_min 1.550
_exptl_absorpt_coefficient_mu 1.937
_exptl_absorpt_correction_type multi-scan
_exptl_absorpt_process_details 'Bruker SADABS'
_exptl_crystal_colour 'dark red'
_exptl_crystal_density_diffrn 2.064
_exptl_crystal_description BLOCK
_exptl_crystal_F_000 4088
_exptl_crystal_size_max 0.34
_exptl_crystal_size_mid 0.30
_exptl_crystal_size_min 0.25
_exptl_transmission_factor_max 0.616
_exptl_transmission_factor_min 0.522
_refine_diff_density_max 1.681
_refine_diff_density_min -1.542
_refine_diff_density_rms 0.200
_refine_ls_extinction_method none
_refine_ls_goodness_of_fit_ref 1.163
_refine_ls_hydrogen_treatment undef
_refine_ls_matrix_type full
_refine_ls_number_parameters 544
_refine_ls_number_reflns 6703
_refine_ls_number_restraints 114
_refine_ls_restrained_S_all 1.184
_refine_ls_R_factor_all 0.0928
_refine_ls_R_factor_gt 0.0897
_refine_ls_shift/su_max 0.000
_refine_ls_shift/su_mean 0.000
_refine_ls_structure_factor_coef Fsqd
_refine_ls_weighting_details 'w=1/[\s^2^(Fo^2^)+(0.1097P)^2^+150.3010P] where P=(Fo^2^+2Fc^2^)/3'
_refine_ls_weighting_scheme calc
_refine_ls_wR_factor_gt 0.2473
_refine_ls_wR_factor_ref 0.2497
_reflns_Friedel_coverage 0.000
_reflns_number_gt 6296
_reflns_number_total 6703
_reflns_threshold_expression 'I > 2\s(I)'
_cod_data_source_file c9nj02549a2.cif
_cod_data_source_block PHI-1
_cod_original_cell_volume 6830.1(12)
_cod_original_formula_sum 'H68 B36 K8 O145 V24'
_cod_database_code 7058622
_shelx_shelxl_version_number 2017/1
_shelx_space_group_comment
;
The symmetry employed for this shelxl refinement is uniquely defined
by the following loop, which should always be used as a source of
symmetry information in preference to the above space-group names.
They are only intended as comments.
;

loop_
_space_group_symop_operation_xyz
'x, y, z'
'-x, y, -z+1/2'
'x+1/2, y+1/2, z'
'-x+1/2, y+1/2, -z+1/2'
'-x, -y, -z'
'x, -y, z-1/2'
'-x+1/2, -y+1/2, -z'
'x+1/2, -y+1/2, z-1/2'

loop_
_atom_site_label
_atom_site_type_symbol
_atom_site_fract_x
_atom_site_fract_y
_atom_site_fract_z
_atom_site_U_iso_or_equiv
_atom_site_adp_type
_atom_site_occupancy
_atom_site_site_symmetry_order
_atom_site_calc_flag
_atom_site_refinement_flags_posn
_atom_site_refinement_flags_adp
_atom_site_refinement_flags_occupancy
V1 V 0.33421(6) 0.43881(7) 0.46520(7) 0.0305(3) Uani 1 1 d . . .
V2 V 0.35182(6) 0.36792(9) 0.60701(7) 0.0339(4) Uani 1 1 d . . .
V3 V 0.32268(6) 0.21711(9) 0.67871(6) 0.0348(4) Uani 1 1 d . . .
V4 V 0.19329(6) 0.29989(7) 0.66413(6) 0.0246(3) Uani 1 1 d . . .
V5 V 0.09295(6) 0.33615(7) 0.55309(7) 0.0261(3) Uani 1 1 d . . .
V6 V 0.20151(6) 0.44615(7) 0.52412(7) 0.0302(3) Uani 1 1 d . . .
B1 B 0.4449(4) 0.2285(7) 0.5908(5) 0.044(2) Uani 1 1 d . . .
B2 B 0.2866(5) 0.0494(6) 0.6334(5) 0.039(2) Uani 1 1 d . . .
B3 B 0.1951(4) 0.1213(5) 0.6831(5) 0.0320(19) Uani 1 1 d . . .
B4 B 0.0504(4) 0.1713(6) 0.5039(5) 0.037(2) Uani 1 1 d . . .
B5 B 0.1041(5) 0.4042(7) 0.4062(5) 0.043(3) Uani 1 1 d . . .
B6 B 0.1205(7) 0.5404(9) 0.3696(8) 0.070(4) Uani 1 1 d . . .
B7 B 0.4029(5) 0.3551(7) 0.2493(6) 0.045(2) Uani 1 1 d . . .
B8 B 0.4091(4) 0.3258(5) 0.3750(4) 0.0263(16) Uani 1 1 d . . .
B9 B -0.0302(7) 0.1693(11) 0.4082(9) 0.074(4) Uani 1 1 d . U .
O1 O 0.3545(2) 0.3844(3) 0.3773(3) 0.0288(11) Uani 1 1 d . . .
O2 O 0.2437(3) 0.4457(3) 0.4356(3) 0.0336(12) Uani 1 1 d . . .
O3 O 0.2922(3) 0.4332(3) 0.5536(3) 0.0335(12) Uani 1 1 d . . .
O4 O 0.3906(3) 0.3693(3) 0.5165(3) 0.0341(12) Uani 1 1 d . . .
O5 O 0.3693(4) 0.5237(4) 0.4610(4) 0.060(2) Uani 1 1 d . . .
O6 O 0.3859(3) 0.2616(4) 0.6190(3) 0.0389(13) Uani 1 1 d . . .
O7 O 0.2855(3) 0.3205(3) 0.6611(3) 0.0323(12) Uani 1 1 d . . .
O8 O 0.3919(4) 0.4261(5) 0.6592(4) 0.060(2) Uani 1 1 d . . .
O9 O 0.2298(3) 0.1956(3) 0.6764(3) 0.0308(11) Uani 1 1 d . . .
O10 O 0.3526(4) 0.2176(6) 0.7571(3) 0.069(2) Uani 1 1 d . . .
O11 O 0.3391(3) 0.1107(4) 0.6392(3) 0.0370(13) Uani 1 1 d . . .
O12 O 0.1188(2) 0.2531(3) 0.6154(3) 0.0250(10) Uani 1 1 d . . .
O13 O 0.1712(3) 0.3801(3) 0.5968(3) 0.0296(11) Uani 1 1 d . . .
O14 O 0.1701(4) 0.3321(4) 0.7377(3) 0.0520(17) Uani 1 1 d . . .
O15 O 0.0566(2) 0.2573(3) 0.4854(3) 0.0333(12) Uani 1 1 d . . .
O16 O 0.1280(3) 0.3956(3) 0.4782(3) 0.0329(12) Uani 1 1 d . . .
O17 O 0.0317(3) 0.3821(4) 0.5828(4) 0.0458(16) Uani 1 1 d . . .
O18 O 0.1793(4) 0.5345(4) 0.5410(4) 0.058(2) Uani 1 1 d . . .
O19 O 0.4381(3) 0.3287(3) 0.3060(3) 0.0391(14) Uani 1 1 d . . .
O20 O 0.3405(3) 0.3795(4) 0.2524(3) 0.0454(16) Uani 1 1 d . . .
O21 O 0.4310(4) 0.3573(5) 0.1863(4) 0.066(2) Uani 1 1 d . . .
O22 O 0.5036(3) 0.2682(6) 0.6228(4) 0.070(3) Uani 1 1 d . . .
O23 O 0.2392(3) 0.0572(3) 0.6849(3) 0.0398(14) Uani 1 1 d . . .
O24 O 0.0398(2) 0.1599(3) 0.5753(3) 0.0338(12) Uani 1 1 d . . .
O25 O -0.0062(3) 0.1370(5) 0.4664(4) 0.0559(19) Uani 1 1 d . . .
O26 O 0.0497(3) 0.3527(5) 0.3914(3) 0.0488(17) Uani 1 1 d . . .
O27 O 0.0806(3) 0.4858(5) 0.3952(4) 0.063(2) Uani 1 1 d . . .
O28 O 0.0964(5) 0.6166(6) 0.3583(7) 0.102(3) Uani 1 1 d . U .
O29 O 0.1834(4) 0.5290(4) 0.3559(4) 0.059(2) Uani 1 1 d . . .
O30 O -0.0856(6) 0.1391(8) 0.3772(6) 0.110(4) Uani 1 1 d . U .
O100 O 0.250000 0.750000 0.000000 0.144(8) Uani 1 2 d S . P
O1W O 0.4828(18) 0.001(2) 0.7839(17) 0.128(11) Uani 0.4 1 d . U P
O2W O 0.2114(8) 0.0800(9) 0.8727(8) 0.142(5) Uani 1 1 d . U .
O3W O 0.5201(7) 0.8131(9) 0.2416(10) 0.143(6) Uani 1 1 d . U .
O4W O 0.500000 0.6904(18) 0.250000 0.108(8) Uani 0.6 2 d S TU P
O5W O 0.500000 0.5282(18) 0.250000 0.106(8) Uani 0.6 2 d S TU P
O6W O 0.4072(15) 0.747(2) 0.5551(15) 0.059(7) Uani 0.25 1 d . U P
O7W O 0.2635(12) 0.3446(13) 0.9720(13) 0.104(7) Uani 0.5 1 d . U P
O8W O 0.000000 0.3232(12) 0.750000 0.125(6) Uani 1 2 d S TU P
O9W O 0.2158(16) 0.741(2) 0.3567(16) 0.142(10) Uani 0.5 1 d . U P
O10W O 0.1822(12) 0.3011(13) 0.0826(13) 0.104(7) Uani 0.5 1 d . U P
O11W O 0.3874(16) 0.692(2) 0.5526(17) 0.065(8) Uani 0.25 1 d . U P
O12W O 0.4436(19) 0.108(2) 0.817(2) 0.080(10) Uani 0.25 1 d . U P
K1 K 0.0343(5) 0.5381(6) 0.5247(6) 0.132(3) Uani 0.5 1 d . U P
K2 K 0.4666(6) 0.5285(6) 0.5774(6) 0.145(4) Uani 0.5 1 d . U P
K3 K 0.3089(5) 0.4093(6) 0.7888(4) 0.114(3) Uani 0.5 1 d . U P
K4 K 0.3358(5) 0.0118(6) 0.7991(5) 0.125(3) Uani 0.5 1 d . U P

loop_
_atom_site_aniso_label
_atom_site_aniso_U_11
_atom_site_aniso_U_22
_atom_site_aniso_U_33
_atom_site_aniso_U_23
_atom_site_aniso_U_13
_atom_site_aniso_U_12
V1 0.0315(7) 0.0195(6) 0.0417(7) -0.0039(5) 0.0176(6) -0.0084(5)
V2 0.0286(7) 0.0430(8) 0.0300(7) -0.0121(6) 0.0025(5) -0.0164(6)
V3 0.0280(7) 0.0563(9) 0.0197(6) 0.0074(6) -0.0028(5) 0.0033(6)
V4 0.0282(6) 0.0265(6) 0.0197(6) -0.0033(5) 0.0079(5) -0.0018(5)
V5 0.0180(6) 0.0271(6) 0.0340(7) 0.0069(5) 0.0111(5) 0.0061(5)
V6 0.0336(7) 0.0171(6) 0.0414(8) 0.0009(5) 0.0206(6) 0.0016(5)
B1 0.018(4) 0.075(7) 0.038(5) 0.006(5) -0.009(4) -0.006(4)
B2 0.041(5) 0.034(5) 0.042(5) 0.025(4) 0.020(4) 0.018(4)
B3 0.032(4) 0.036(5) 0.029(4) 0.014(3) 0.017(3) 0.010(4)
B4 0.025(4) 0.036(5) 0.051(6) -0.007(4) 0.009(4) -0.007(4)
B5 0.031(5) 0.055(6) 0.045(5) 0.026(5) 0.012(4) 0.023(4)
B6 0.058(7) 0.066(8) 0.086(10) 0.037(7) 0.016(7) 0.039(7)
B7 0.047(6) 0.047(6) 0.042(6) 0.007(4) 0.031(5) 0.000(5)
B8 0.021(4) 0.028(4) 0.032(4) 0.004(3) 0.011(3) -0.004(3)
B9 0.043(6) 0.098(10) 0.082(9) -0.001(8) 0.004(6) -0.040(7)
O1 0.029(3) 0.022(2) 0.037(3) 0.003(2) 0.016(2) -0.003(2)
O2 0.033(3) 0.033(3) 0.036(3) 0.006(2) 0.020(2) 0.005(2)
O3 0.035(3) 0.032(3) 0.033(3) -0.009(2) 0.012(2) -0.012(2)
O4 0.027(3) 0.039(3) 0.036(3) -0.004(2) 0.008(2) -0.007(2)
O5 0.064(4) 0.030(3) 0.088(5) -0.011(3) 0.038(4) -0.021(3)
O6 0.025(3) 0.059(4) 0.033(3) 0.002(3) -0.001(2) -0.004(3)
O7 0.027(3) 0.043(3) 0.026(3) -0.003(2) -0.002(2) -0.006(2)
O8 0.052(4) 0.079(5) 0.049(4) -0.027(4) 0.004(3) -0.034(4)
O9 0.028(3) 0.036(3) 0.028(3) 0.004(2) 0.005(2) 0.002(2)
O10 0.060(5) 0.116(7) 0.030(3) 0.009(4) -0.012(3) 0.010(5)
O11 0.030(3) 0.051(3) 0.031(3) 0.020(3) 0.008(2) 0.013(2)
O12 0.025(2) 0.022(2) 0.028(3) 0.004(2) 0.0036(19) -0.0012(19)
O13 0.032(3) 0.024(3) 0.034(3) 0.001(2) 0.012(2) -0.003(2)
O14 0.064(4) 0.057(4) 0.037(3) -0.015(3) 0.024(3) -0.005(3)
O15 0.018(2) 0.048(3) 0.034(3) 0.005(2) 0.004(2) -0.002(2)
O16 0.028(3) 0.037(3) 0.034(3) 0.010(2) 0.013(2) 0.004(2)
O17 0.031(3) 0.046(4) 0.062(4) 0.006(3) 0.021(3) 0.017(3)
O18 0.066(4) 0.023(3) 0.089(5) 0.000(3) 0.044(4) 0.006(3)
O19 0.039(3) 0.038(3) 0.042(3) 0.009(3) 0.027(3) 0.005(2)
O20 0.049(4) 0.056(4) 0.033(3) 0.015(3) 0.023(3) 0.009(3)
O21 0.068(5) 0.089(6) 0.045(4) 0.024(4) 0.038(4) 0.016(4)
O22 0.030(3) 0.133(8) 0.047(4) 0.008(4) -0.017(3) -0.015(4)
O23 0.044(3) 0.034(3) 0.042(3) 0.023(3) 0.020(3) 0.012(3)
O24 0.022(2) 0.039(3) 0.041(3) 0.000(2) 0.012(2) -0.008(2)
O25 0.033(3) 0.073(5) 0.061(4) -0.006(4) 0.000(3) -0.029(3)
O26 0.019(3) 0.082(5) 0.045(3) 0.025(3) -0.001(2) 0.014(3)
O27 0.044(4) 0.065(5) 0.084(5) 0.039(4) 0.028(4) 0.032(3)
O28 0.084(6) 0.067(5) 0.155(8) 0.034(5) 0.012(6) 0.046(5)
O29 0.063(4) 0.042(4) 0.074(5) 0.037(3) 0.033(4) 0.027(3)
O30 0.093(5) 0.127(5) 0.109(5) 0.003(4) -0.019(4) -0.030(4)
O100 0.128(16) 0.149(19) 0.156(19) 0.038(15) 0.029(14) 0.002(14)
O1W 0.128(12) 0.127(12) 0.129(12) 0.001(5) 0.003(5) -0.003(5)
O2W 0.149(9) 0.133(8) 0.142(8) 0.051(7) -0.040(7) -0.009(7)
O3W 0.134(11) 0.179(9) 0.113(8) -0.012(8) -0.019(8) 0.011(7)
O4W 0.110(12) 0.116(12) 0.096(11) 0.000 0.006(9) 0.000
O5W 0.113(12) 0.107(11) 0.096(11) 0.000 -0.012(9) 0.000
O6W 0.056(10) 0.068(11) 0.055(10) -0.010(8) 0.018(8) 0.019(9)
O7W 0.105(10) 0.079(9) 0.127(11) -0.013(8) 0.017(8) -0.003(8)
O8W 0.134(10) 0.106(9) 0.133(10) 0.000 -0.020(8) 0.000
O9W 0.151(13) 0.154(13) 0.121(13) -0.011(9) -0.002(9) 0.002(9)
O10W 0.105(10) 0.079(9) 0.127(11) -0.007(8) 0.000(8) 0.011(8)
O11W 0.062(9) 0.071(9) 0.062(9) -0.003(5) 0.004(5) 0.005(5)
O12W 0.079(11) 0.079(11) 0.081(11) 0.002(5) -0.004(5) -0.003(5)
K1 0.111(6) 0.140(7) 0.148(8) 0.040(6) 0.037(6) 0.053(5)
K2 0.160(8) 0.111(6) 0.169(8) -0.040(6) 0.066(7) -0.078(6)
K3 0.122(6) 0.119(6) 0.098(5) -0.022(5) -0.019(5) 0.027(5)
K4 0.155(8) 0.119(7) 0.101(6) 0.016(5) 0.003(6) -0.033(6)

loop_
_atom_type_symbol
_atom_type_description
_atom_type_scat_dispersion_real
_atom_type_scat_dispersion_imag
_atom_type_scat_source
H H 0.0000 0.0000 'International Tables Vol C Tables 4.2.6.8 and 6.1.1.4'
B B 0.0013 0.0007 'International Tables Vol C Tables 4.2.6.8 and 6.1.1.4'
O O 0.0106 0.0060 'International Tables Vol C Tables 4.2.6.8 and 6.1.1.4'
V V 0.3005 0.5294 'International Tables Vol C Tables 4.2.6.8 and 6.1.1.4'
K K 0.2009 0.2494 'International Tables Vol C Tables 4.2.6.8 and 6.1.1.4'

loop_
_geom_angle_atom_site_label_1
_geom_angle_atom_site_label_2
_geom_angle_atom_site_label_3
_geom_angle
_geom_angle_site_symmetry_1
_geom_angle_site_symmetry_3
O5 V1 O4 108.5(4) . .
O5 V1 O2 110.9(4) . .
O4 V1 O2 138.7(2) . .
O5 V1 O3 107.5(3) . .
O4 V1 O3 78.0(2) . .
O2 V1 O3 79.1(2) . .
O5 V1 O1 105.3(3) . .
O4 V1 O1 90.8(2) . .
O2 V1 O1 90.3(2) . .
O3 V1 O1 147.2(2) . .
O5 V1 V6 113.3(3) . .
O4 V1 V6 111.66(17) . .
O2 V1 V6 39.70(16) . .
O3 V1 V6 39.45(18) . .
O1 V1 V6 124.57(16) . .
O5 V1 V2 111.5(3) . .
O4 V1 V2 39.34(17) . .
O2 V1 V2 112.10(16) . .
O3 V1 V2 38.72(18) . .
O1 V1 V2 124.82(16) . .
V6 V1 V2 75.37(5) . .
O5 V1 K2 49.4(4) . .
O4 V1 K2 62.5(3) . .
O2 V1 K2 145.0(3) . .
O3 V1 K2 81.1(2) . .
O1 V1 K2 120.9(2) . .
V6 V1 K2 114.34(16) . .
V2 V1 K2 64.79(17) . .
O8 V2 O3 106.3(4) . .
O8 V2 O7 105.6(3) . .
O3 V2 O7 95.0(2) . .
O8 V2 O6 108.8(4) . .
O3 V2 O6 144.8(2) . .
O7 V2 O6 78.7(2) . .
O8 V2 O4 109.8(3) . .
O3 V2 O4 77.5(2) . .
O7 V2 O4 144.5(2) . .
O6 V2 O4 87.8(2) . .
O8 V2 V3 109.9(3) . .
O3 V2 V3 127.65(16) . .
O7 V2 V3 39.57(18) . .
O6 V2 V3 39.25(17) . .
O4 V2 V3 121.54(18) . .
O8 V2 V1 111.5(3) . .
O3 V2 V1 39.35(16) . .
O7 V2 V1 127.06(17) . .
O6 V2 V1 120.70(18) . .
O4 V2 V1 38.23(18) . .
V3 V2 V1 138.52(6) . .
O8 V2 K2 47.7(3) . .
O3 V2 K2 83.4(3) . .
O7 V2 K2 150.3(2) . .
O6 V2 K2 118.7(3) . .
O4 V2 K2 64.2(2) . .
V3 V2 K2 148.6(2) . .
V1 V2 K2 67.3(2) . .
O8 V2 K3 55.1(3) . .
O3 V2 K3 103.3(2) . .
O7 V2 K3 50.8(2) . .
O6 V2 K3 99.1(2) . .
O4 V2 K3 164.7(2) . .
V3 V2 K3 70.37(16) . .
V1 V2 K3 139.65(15) . .
K2 V2 K3 100.6(2) . .
O10 V3 O6 108.8(4) . .
O10 V3 O9 111.1(3) . .
O6 V3 O9 138.1(2) . .
O10 V3 O7 107.0(4) . .
O6 V3 O7 78.9(3) . .
O9 V3 O7 77.8(2) . .
O10 V3 O11 107.5(4) . .
O6 V3 O11 89.9(3) . .
O9 V3 O11 90.0(2) . .
O7 V3 O11 145.5(2) . .
O10 V3 V2 110.9(4) . .
O6 V3 V2 39.8(2) . .
O9 V3 V2 111.43(17) . .
O7 V3 V2 39.23(16) . .
O11 V3 V2 124.01(16) . .
O10 V3 V4 112.8(3) . .
O6 V3 V4 111.85(19) . .
O9 V3 V4 39.05(17) . .
O7 V3 V4 38.79(16) . .
O11 V3 V4 123.27(17) . .
V2 V3 V4 75.32(5) . .
O10 V3 K3 61.1(4) . .
O6 V3 K3 93.6(3) . .
O9 V3 K3 94.5(2) . .
O7 V3 K3 45.9(2) . .
O11 V3 K3 168.7(2) . .
V2 V3 K3 63.71(16) . .
V4 V3 K3 65.08(13) . .
O14 V4 O7 106.7(3) . .
O14 V4 O13 106.7(3) . .
O7 V4 O13 93.2(2) . .
O14 V4 O12 108.4(3) . .
O7 V4 O12 144.8(2) . .
O13 V4 O12 78.5(2) . .
O14 V4 O9 109.1(3) . .
O7 V4 O9 78.1(2) . .
O13 V4 O9 144.1(2) . .
O12 V4 O9 88.7(2) . .
O14 V4 V5 110.3(3) . .
O7 V4 V5 126.28(17) . .
O13 V4 V5 39.57(16) . .
O12 V4 V5 39.10(14) . .
O9 V4 V5 122.04(17) . .
O14 V4 V3 111.4(3) . .
O7 V4 V3 39.10(18) . .
O13 V4 V3 125.26(16) . .
O12 V4 V3 122.01(15) . .
O9 V4 V3 39.09(16) . .
V5 V4 V3 138.25(5) . .
O14 V4 K4 56.6(3) . 4_556
O7 V4 K4 89.7(3) . 4_556
O13 V4 K4 53.9(2) . 4_556
O12 V4 K4 111.2(2) . 4_556
O9 V4 K4 157.9(2) . 4_556
V5 V4 K4 80.02(16) . 4_556
V3 V4 K4 125.60(18) . 4_556
O14 V4 K3 58.1(3) . .
O7 V4 K3 48.8(2) . .
O13 V4 K3 102.0(2) . .
O12 V4 K3 166.3(2) . .
O9 V4 K3 98.1(2) . .
V5 V4 K3 138.80(15) . .
V3 V4 K3 69.09(14) . .
K4 V4 K3 60.4(2) 4_556 .
O17 V5 O12 109.6(3) . .
O17 V5 O16 109.5(3) . .
O12 V5 O16 139.2(2) . .
O17 V5 O13 107.7(3) . .
O12 V5 O13 78.7(2) . .
O16 V5 O13 78.5(2) . .
O17 V5 O15 106.5(3) . .
O12 V5 O15 90.3(2) . .
O16 V5 O15 89.9(2) . .
O13 V5 O15 145.8(2) . .
O17 V5 V6 111.3(2) . .
O12 V5 V6 112.98(15) . .
O16 V5 V6 39.34(18) . .
O13 V5 V6 39.33(15) . .
O15 V5 V6 124.06(15) . .
O17 V5 V4 111.7(3) . .
O12 V5 V4 39.52(15) . .
O16 V5 V4 112.58(17) . .
O13 V5 V4 39.37(16) . .
O15 V5 V4 124.29(17) . .
V6 V5 V4 76.44(5) . .
O17 V5 K1 46.0(3) . 5_566
O12 V5 K1 149.9(2) . 5_566
O16 V5 K1 70.4(2) . 5_566
O13 V5 K1 121.5(3) . 5_566
O15 V5 K1 83.1(3) . 5_566
V6 V5 K1 94.72(18) . 5_566
V4 V5 K1 151.7(2) . 5_566
O17 V5 K1 48.8(3) . .
O12 V5 K1 149.7(2) . .
O16 V5 K1 61.8(2) . .
O13 V5 K1 88.1(2) . .
O15 V5 K1 114.7(3) . .
V6 V5 K1 68.14(16) . .
V4 V5 K1 120.94(19) . .
K1 V5 K1 33.5(4) 5_566 .
O18 V6 O13 107.2(3) . .
O18 V6 O16 106.7(4) . .
O13 V6 O16 78.9(2) . .
O18 V6 O3 108.8(4) . .
O13 V6 O3 92.9(2) . .
O16 V6 O3 144.4(2) . .
O18 V6 O2 108.8(3) . .
O13 V6 O2 143.9(2) . .
O16 V6 O2 87.6(2) . .
O3 V6 O2 78.7(2) . .
O18 V6 V5 109.2(3) . .
O13 V6 V5 39.64(17) . .
O16 V6 V5 39.48(15) . .
O3 V6 V5 126.14(17) . .
O2 V6 V5 121.59(18) . .
O18 V6 V1 112.7(2) . .
O13 V6 V1 125.36(17) . .
O16 V6 V1 120.87(16) . .
O3 V6 V1 39.75(16) . .
O2 V6 V1 39.08(18) . .
V5 V6 V1 137.99(5) . .
O18 V6 K4 57.3(3) . 4_556
O13 V6 K4 54.3(2) . 4_556
O16 V6 K4 112.0(2) . 4_556
O3 V6 K4 89.6(2) . 4_556
O2 V6 K4 158.0(3) . 4_556
V5 V6 K4 80.35(19) . 4_556
V1 V6 K4 125.99(19) . 4_556
O18 V6 K1 49.2(3) . .
O13 V6 K1 85.4(2) . .
O16 V6 K1 59.3(3) . .
O3 V6 K1 155.4(2) . .
O2 V6 K1 116.1(2) . .
V5 V6 K1 64.72(17) . .
V1 V6 K1 149.19(16) . .
K4 V6 K1 69.6(2) 4_556 .
O26 B1 O6 110.0(8) 7_556 .
O26 B1 O22 106.5(8) 7_556 .
O6 B1 O22 109.7(9) . .
O26 B1 O15 113.2(9) 7_556 7_556
O6 B1 O15 108.8(7) . 7_556
O22 B1 O15 108.7(7) . 7_556
O23 B2 O2 111.0(7) . 7_556
O23 B2 O29 106.1(6) . 7_556
O2 B2 O29 109.9(8) 7_556 7_556
O23 B2 O11 113.0(8) . .
O2 B2 O11 107.9(6) 7_556 .
O29 B2 O11 108.8(7) 7_556 .
O23 B2 K4 62.7(5) . .
O2 B2 K4 169.3(6) 7_556 .
O29 B2 K4 65.8(5) 7_556 .
O11 B2 K4 82.8(5) . .
O23 B2 K3 49.3(4) . 4_546
O2 B2 K3 102.2(6) 7_556 4_546
O29 B2 K3 63.8(4) 7_556 4_546
O11 B2 K3 149.5(6) . 4_546
K4 B2 K3 67.1(3) . 4_546
O23 B3 O9 110.8(7) . .
O23 B3 O20 108.1(6) . 7_556
O9 B3 O20 110.1(7) . 7_556
O23 B3 O1 112.2(7) . 7_556
O9 B3 O1 107.5(6) . 7_556
O20 B3 O1 108.2(6) 7_556 7_556
O24 B4 O4 111.0(8) . 7_556
O24 B4 O25 106.1(7) . .
O4 B4 O25 109.1(7) 7_556 .
O24 B4 O15 112.3(7) . .
O4 B4 O15 108.3(6) 7_556 .
O25 B4 O15 109.9(8) . .
O24 B4 K2 51.8(4) . 3_445
O4 B4 K2 102.6(6) 7_556 3_445
O25 B4 K2 60.6(5) . 3_445
O15 B4 K2 148.9(6) . 3_445
O26 B5 O16 110.9(7) . .
O26 B5 O27 107.3(7) . .
O16 B5 O27 108.9(9) . .
O26 B5 O11 113.2(9) . 7_556
O16 B5 O11 107.4(6) . 7_556
O27 B5 O11 109.1(7) . 7_556
O26 B5 K1 66.0(5) . 5_566
O16 B5 K1 84.6(5) . 5_566
O27 B5 K1 60.4(4) . 5_566
O11 B5 K1 166.7(6) 7_556 5_566
O26 B5 K1 100.9(5) . .
O16 B5 K1 65.1(5) . .
O27 B5 K1 50.1(5) . .
O11 B5 K1 145.0(7) 7_556 .
K1 B5 K1 35.4(4) 5_566 .
O29 B6 O27 125.2(10) . .
O29 B6 O28 116.1(12) . .
O27 B6 O28 118.7(11) . .
O29 B6 K4 60.0(8) . 7_556
O27 B6 K4 110.2(10) . 7_556
O28 B6 K4 100.8(9) . 7_556
O29 B6 K1 133.0(9) . .
O27 B6 K1 49.4(7) . .
O28 B6 K1 87.6(8) . .
K4 B6 K1 158.9(6) 7_556 .
O20 B7 O19 122.6(8) . .
O20 B7 O21 117.7(10) . .
O19 B7 O21 119.7(9) . .
O24 B8 O12 110.5(6) 7_556 7_556
O24 B8 O19 107.1(6) 7_556 .
O12 B8 O19 108.4(6) 7_556 .
O24 B8 O1 113.5(6) 7_556 .
O12 B8 O1 107.8(5) 7_556 .
O19 B8 O1 109.3(6) . .
O25 B9 O22 124.1(10) . 7_556
O25 B9 O30 119.4(12) . .
O22 B9 O30 116.5(14) 7_556 .
B8 O1 B3 114.3(6) . 7_556
B8 O1 V1 121.0(5) . .
B3 O1 V1 121.9(4) 7_556 .
B2 O2 V1 130.5(5) 7_556 .
B2 O2 V6 128.3(5) 7_556 .
V1 O2 V6 101.2(3) . .
V2 O3 V6 143.8(3) . .
V2 O3 V1 101.9(3) . .
V6 O3 V1 100.8(3) . .
B4 O4 V1 130.1(6) 7_556 .
B4 O4 V2 127.4(6) 7_556 .
V1 O4 V2 102.4(3) . .
B4 O4 K2 95.7(5) 7_556 .
V1 O4 K2 86.9(3) . .
V2 O4 K2 83.9(3) . .
V1 O5 K2 106.0(4) . .
B1 O6 V3 131.3(6) . .
B1 O6 V2 127.8(6) . .
V3 O6 V2 100.9(3) . .
V2 O7 V4 143.8(3) . .
V2 O7 V3 101.2(3) . .
V4 O7 V3 102.1(3) . .
V2 O7 K3 98.5(3) . .
V4 O7 K3 101.4(3) . .
V3 O7 K3 105.6(3) . .
V2 O8 K2 107.4(4) . .
V2 O8 K3 99.7(3) . .
K2 O8 K3 146.4(4) . .
B3 O9 V4 128.0(5) . .
B3 O9 V3 130.1(5) . .
V4 O9 V3 101.9(3) . .
B2 O11 B5 114.2(7) . 7_556
B2 O11 V3 121.8(5) . .
B5 O11 V3 121.3(6) 7_556 .
B8 O12 V5 130.6(5) 7_556 .
B8 O12 V4 128.0(5) 7_556 .
V5 O12 V4 101.4(2) . .
V6 O13 V4 146.5(3) . .
V6 O13 V5 101.0(3) . .
V4 O13 V5 101.1(2) . .
V6 O13 K4 94.6(3) . 4_556
V4 O13 K4 95.1(3) . 4_556
V5 O13 K4 121.2(3) . 4_556
V4 O14 K4 98.0(3) . 4_556
V4 O14 K3 96.9(3) . .
K4 O14 K3 72.7(3) 4_556 .
B1 O15 B4 113.0(7) 7_556 .
B1 O15 V5 122.1(6) 7_556 .
B4 O15 V5 121.8(5) . .
B5 O16 V6 128.5(5) . .
B5 O16 V5 130.3(6) . .
V6 O16 V5 101.2(3) . .
B5 O16 K1 90.6(5) . .
V6 O16 K1 90.0(3) . .
V5 O16 K1 86.6(2) . .
V5 O17 K1 109.5(4) . 5_566
V5 O17 K1 106.4(3) . .
K1 O17 K1 43.7(5) 5_566 .
V6 O18 K1 106.7(4) . .
V6 O18 K4 97.2(4) . 4_556
K1 O18 K4 88.3(3) . 4_556
B7 O19 B8 121.1(6) . .
B7 O20 B3 122.6(7) . 7_556
B7 O21 K2 140.5(7) . 6_565
B9 O22 B1 120.4(9) 7_556 .
B3 O23 B2 120.5(6) . .
B3 O23 K3 118.3(5) . 4_546
B2 O23 K3 107.6(6) . 4_546
B3 O23 K4 128.1(6) . .
B2 O23 K4 92.4(5) . .
K3 O23 K4 82.0(3) 4_546 .
B8 O24 B4 120.0(6) 7_556 .
B8 O24 K2 122.0(5) 7_556 3_445
B4 O24 K2 103.6(5) . 3_445
B9 O25 B4 120.9(9) . .
B9 O25 K2 144.5(7) . 3_445
B4 O25 K2 93.3(6) . 3_445
B9 O25 K2 103.8(9) . 7_556
B4 O25 K2 106.8(6) . 7_556
K2 O25 K2 71.4(4) 3_445 7_556
B1 O26 B5 119.2(6) 7_556 .
B1 O26 K1 120.1(6) 7_556 5_566
B5 O26 K1 88.5(6) . 5_566
B6 O27 B5 120.1(8) . .
B6 O27 K1 109.6(9) . .
B5 O27 K1 106.4(6) . .
B6 O27 K1 144.3(8) . 5_566
B5 O27 K1 93.3(5) . 5_566
K1 O27 K1 43.1(5) . 5_566
B6 O29 B2 120.1(8) . 7_556
B6 O29 K4 97.9(9) . 7_556
B2 O29 K4 88.3(6) 7_556 7_556
B6 O29 K3 148.4(7) . 6_565
B2 O29 K3 90.9(5) 7_556 6_565
K4 O29 K3 75.3(3) 7_556 6_565
B9 O30 K3 168.5(11) . 8_455
O1W O1W K4 125(3) 2_656 .
O6W O11W K2 126(3) . .
K4 O12W K1 89.0(11) . 4_546
K1 K1 O17 70.5(5) 5_566 5_566
K1 K1 O27 69.6(6) 5_566 .
O17 K1 O27 70.4(3) 5_566 .
K1 K1 O17 65.8(5) 5_566 .
O17 K1 O17 136.3(5) 5_566 .
O27 K1 O17 93.9(4) . .
K1 K1 O27 67.4(5) 5_566 5_566
O17 K1 O27 95.0(3) 5_566 5_566
O27 K1 O27 136.9(5) . 5_566
O17 K1 O27 68.5(3) . 5_566
K1 K1 O18 132.8(6) 5_566 .
O17 K1 O18 122.9(4) 5_566 .
O27 K1 O18 73.8(3) . .
O17 K1 O18 88.5(3) . .
O27 K1 O18 140.3(4) 5_566 .
K1 K1 O26 103.6(5) 5_566 5_566
O17 K1 O26 80.4(3) 5_566 5_566
O27 K1 O26 150.7(4) . 5_566
O17 K1 O26 109.5(3) . 5_566
O27 K1 O26 46.5(3) 5_566 5_566
O18 K1 O26 122.6(5) . 5_566
K1 K1 O16 78.9(5) 5_566 .
O17 K1 O16 115.6(4) 5_566 .
O27 K1 O16 45.8(2) . .
O17 K1 O16 56.0(2) . .
O27 K1 O16 123.1(4) 5_566 .
O18 K1 O16 54.1(2) . .
O26 K1 O16 163.3(4) 5_566 .
K1 K1 O12W 134.9(9) 5_566 4_556
O17 K1 O12W 124.2(8) 5_566 4_556
O27 K1 O12W 152.6(8) . 4_556
O17 K1 O12W 88.5(7) . 4_556
O27 K1 O12W 68.9(7) 5_566 4_556
O18 K1 O12W 79.0(8) . 4_556
O26 K1 O12W 49.1(7) 5_566 4_556
O16 K1 O12W 117.8(7) . 4_556
K1 K1 B5 78.5(5) 5_566 5_566
O17 K1 B5 76.2(3) 5_566 5_566
O27 K1 B5 139.6(5) . 5_566
O17 K1 B5 94.9(3) . 5_566
O27 K1 B5 26.4(2) 5_566 5_566
O18 K1 B5 145.7(5) . 5_566
O26 K1 B5 25.5(3) 5_566 5_566
O16 K1 B5 148.8(4) . 5_566
O12W K1 B5 67.0(7) 4_556 5_566
K1 K1 B6 88.2(6) 5_566 .
O17 K1 B6 66.8(3) 5_566 .
O27 K1 B6 20.9(3) . .
O17 K1 B6 111.0(4) . .
O27 K1 B6 153.8(5) 5_566 .
O18 K1 B6 64.0(3) . .
O26 K1 B6 139.2(4) 5_566 .
O16 K1 B6 56.8(3) . .
O12W K1 B6 136.6(8) 4_556 .
B5 K1 B6 143.0(4) 5_566 .
K1 K1 B5 66.1(5) 5_566 .
O17 K1 B5 91.4(4) 5_566 .
O27 K1 B5 23.4(2) . .
O17 K1 B5 71.2(3) . .
O27 K1 B5 127.5(5) 5_566 .
O18 K1 B5 68.4(3) . .
O26 K1 B5 168.7(4) 5_566 .
O16 K1 B5 24.24(19) . .
O12W K1 B5 141.5(7) 4_556 .
B5 K1 B5 144.6(4) 5_566 .
B6 K1 B5 40.3(3) . .
O24 K2 O8 146.1(5) 3 .
O24 K2 O25 48.6(2) 3 3
O8 K2 O25 157.7(6) . 3
O24 K2 O5 111.8(5) 3 .
O8 K2 O5 92.6(3) . .
O25 K2 O5 66.2(3) 3 .
O24 K2 O21 67.8(3) 3 6_566
O8 K2 O21 81.5(3) . 6_566
O25 K2 O21 99.8(4) 3 6_566
O5 K2 O21 112.4(5) . 6_566
O24 K2 O25 127.2(4) 3 7_556
O8 K2 O25 75.3(3) . 7_556
O25 K2 O25 108.6(4) 3 7_556
O5 K2 O25 86.6(3) . 7_556
O21 K2 O25 150.6(5) 6_566 7_556
O24 K2 O11W 64.1(7) 3 .
O8 K2 O11W 109.2(7) . .
O25 K2 O11W 57.0(7) 3 .
O5 K2 O11W 65.9(7) . .
O21 K2 O11W 53.9(6) 6_566 .
O25 K2 O11W 152.1(8) 7_556 .
O24 K2 O4 157.8(4) 3 .
O8 K2 O4 56.1(2) . .
O25 K2 O4 110.9(4) 3 .
O5 K2 O4 54.0(2) . .
O21 K2 O4 131.2(3) 6_566 .
O25 K2 O4 43.66(19) 7_556 .
O11W K2 O4 114.9(7) . .
O24 K2 B4 24.5(2) 3 3
O8 K2 B4 169.9(4) . 3
O25 K2 B4 26.1(2) 3 3
O5 K2 B4 92.2(4) . 3
O21 K2 B4 88.4(3) 6_566 3
O25 K2 B4 113.9(4) 7_556 3
O11W K2 B4 64.9(7) . 3
O4 K2 B4 133.4(4) . 3
O24 K2 K2 88.9(3) 3 5_666
O8 K2 K2 123.2(4) . 5_666
O25 K2 K2 56.4(3) 3 5_666
O5 K2 K2 67.2(4) . 5_666
O21 K2 K2 155.1(5) 6_566 5_666
O25 K2 K2 52.2(3) 7_556 5_666
O11W K2 K2 108.8(8) . 5_666
O4 K2 K2 70.2(3) . 5_666
B4 K2 K2 66.9(3) 3 5_666
O24 K2 V2 169.2(4) 3 .
O8 K2 V2 24.88(15) . .
O25 K2 V2 137.1(4) 3 .
O5 K2 V2 71.3(2) . .
O21 K2 V2 101.4(3) 6_566 .
O25 K2 V2 62.41(19) 7_556 .
O11W K2 V2 109.9(7) . .
O4 K2 V2 31.98(12) . .
B4 K2 V2 163.0(5) 3 .
K2 K2 V2 101.7(3) 5_666 .
O24 K2 V1 136.3(5) 3 .
O8 K2 V1 71.2(2) . .
O25 K2 V1 89.2(3) 3 .
O5 K2 V1 24.57(14) . .
O21 K2 V1 119.0(4) 6_566 .
O25 K2 V1 70.0(2) 7_556 .
O11W K2 V1 85.1(7) . .
O4 K2 V1 30.62(14) . .
B4 K2 V1 115.1(4) 3 .
K2 K2 V1 71.8(3) 5_666 .
V2 K2 V1 47.94(11) . .
O23 K3 O30 115.1(4) 4_556 8_556
O23 K3 O7 125.5(3) 4_556 .
O30 K3 O7 117.3(4) 8_556 .
O23 K3 O8 106.1(4) 4_556 .
O30 K3 O8 94.9(4) 8_556 .
O7 K3 O8 55.9(2) . .
O23 K3 O29 46.1(2) 4_556 6_566
O30 K3 O29 118.1(4) 8_556 6_566
O7 K3 O29 114.7(3) . 6_566
O8 K3 O29 142.8(4) . 6_566
O23 K3 O14 96.3(3) 4_556 .
O30 K3 O14 135.0(5) 8_556 .
O7 K3 O14 54.7(2) . .
O8 K3 O14 107.0(3) . .
O29 K3 O14 62.3(2) 6_566 .
O23 K3 B2 23.1(2) 4_556 4_556
O30 K3 B2 111.6(4) 8_556 4_556
O7 K3 B2 130.3(3) . 4_556
O8 K3 B2 128.7(4) . 4_556
O29 K3 B2 25.25(19) 6_566 4_556
O14 K3 B2 84.7(3) . 4_556
O23 K3 V2 116.5(3) 4_556 .
O30 K3 V2 108.3(4) 8_556 .
O7 K3 V2 30.72(14) . .
O8 K3 V2 25.29(13) . .
O29 K3 V2 133.4(3) 6_566 .
O14 K3 V2 82.7(2) . .
B2 K3 V2 134.3(3) 4_556 .
O23 K3 K4 51.9(2) 4_556 4_556
O30 K3 K4 166.7(4) 8_556 4_556
O7 K3 K4 76.0(2) . 4_556
O8 K3 K4 92.3(3) . 4_556
O29 K3 K4 52.1(3) 6_566 4_556
O14 K3 K4 52.3(2) . 4_556
B2 K3 K4 55.4(3) 4_556 4_556
V2 K3 K4 82.7(2) . 4_556
O23 K3 V4 110.2(3) 4_556 .
O30 K3 V4 133.3(4) 8_556 .
O7 K3 V4 29.79(14) . .
O8 K3 V4 83.1(2) . .
O29 K3 V4 85.7(3) 6_566 .
O14 K3 V4 24.94(12) . .
B2 K3 V4 105.3(3) 4_556 .
V2 K3 V4 58.19(12) . .
K4 K3 V4 58.8(2) 4_556 .
O23 K3 V3 153.6(3) 4_556 .
O30 K3 V3 91.0(3) 8_556 .
O7 K3 V3 28.48(14) . .
O8 K3 V3 65.3(2) . .
O29 K3 V3 126.0(3) 6_566 .
O14 K3 V3 65.1(2) . .
B2 K3 V3 149.8(3) 4_556 .
V2 K3 V3 45.91(10) . .
K4 K3 V3 102.2(2) 4_556 .
V4 K3 V3 45.83(10) . .
O12W K4 O23 116.1(9) . .
O12W K4 O13 114.5(9) . 4_546
O23 K4 O13 129.2(4) . 4_546
O12W K4 O1W 42.0(11) . .
O23 K4 O1W 124.7(7) . .
O13 K4 O1W 95.4(7) 4_546 .
O12W K4 O29 109.1(9) . 7_556
O23 K4 O29 44.7(2) . 7_556
O13 K4 O29 118.3(4) 4_546 7_556
O1W K4 O29 89.0(7) . 7_556
O12W K4 O14 129.0(9) . 4_546
O23 K4 O14 93.7(3) . 4_546
O13 K4 O14 55.1(2) 4_546 4_546
O1W K4 O14 87.2(8) . 4_546
O29 K4 O14 63.8(3) 7_556 4_546
O12W K4 O18 85.0(9) . 4_546
O23 K4 O18 127.1(4) . 4_546
O13 K4 O18 54.9(2) 4_546 4_546
O1W K4 O18 103.8(7) . 4_546
O29 K4 O18 165.7(4) 7_556 4_546
O14 K4 O18 109.8(3) 4_546 4_546
O12W K4 O2W 112.2(9) . .
O23 K4 O2W 73.7(4) . .
O13 K4 O2W 84.9(4) 4_546 .
O1W K4 O2W 151.3(8) . .
O29 K4 O2W 116.2(4) 7_556 .
O14 K4 O2W 115.5(4) 4_546 .
O18 K4 O2W 53.5(3) 4_546 .
O12W K4 B2 102.4(9) . .
O23 K4 B2 24.9(2) . .
O13 K4 B2 138.7(4) 4_546 .
O1W K4 B2 100.3(7) . .
O29 K4 B2 25.9(2) 7_556 .
O14 K4 B2 87.8(3) 4_546 .
O18 K4 B2 150.7(5) 4_546 .
O2W K4 B2 98.1(4) . .
O12W K4 B6 92.0(9) . 7_556
O23 K4 B6 64.5(3) . 7_556
O13 K4 B6 116.8(4) 4_546 7_556
O1W K4 B6 66.9(7) . 7_556
O29 K4 B6 22.1(3) 7_556 7_556
O14 K4 B6 63.5(3) 4_546 7_556
O18 K4 B6 168.0(5) 4_546 7_556
O2W K4 B6 137.8(5) . 7_556
B2 K4 B6 41.3(3) . 7_556
O12W K4 V6 104.8(9) . 4_546
O23 K4 V6 127.0(4) . 4_546
O13 K4 V6 31.11(13) 4_546 4_546
O1W K4 V6 108.2(7) . 4_546
O29 K4 V6 143.7(3) 7_556 4_546
O14 K4 V6 84.8(2) 4_546 4_546
O18 K4 V6 25.44(13) 4_546 4_546
O2W K4 V6 60.0(3) . 4_546
B2 K4 V6 150.0(4) . 4_546
B6 K4 V6 147.8(4) 7_556 4_546
O12W K4 V4 133.1(9) . 4_546
O23 K4 V4 106.4(3) . 4_546
O13 K4 V4 31.02(14) 4_546 4_546
O1W K4 V4 97.4(7) . 4_546
O29 K4 V4 87.3(3) 7_556 4_546
O14 K4 V4 25.43(13) 4_546 4_546
O18 K4 V4 84.7(2) 4_546 4_546
O2W K4 V4 97.4(4) . 4_546
B2 K4 V4 108.6(3) . 4_546
B6 K4 V4 89.0(3) 7_556 4_546
V6 K4 V4 59.47(14) 4_546 4_546

loop_
_geom_bond_atom_site_label_1
_geom_bond_atom_site_label_2
_geom_bond_distance
_geom_bond_site_symmetry_2
V1 O5 1.623(6) .
V1 O4 1.914(6) .
V1 O2 1.933(6) .
V1 O3 1.957(5) .
V1 O1 2.003(5) .
V1 V6 3.0068(18) .
V1 V2 3.020(2) .
V1 K2 3.752(11) .
V2 O8 1.623(6) .
V2 O3 1.931(6) .
V2 O7 1.934(6) .
V2 O6 1.956(7) .
V2 O4 1.960(6) .
V2 V3 2.999(2) .
V2 K2 3.680(8) .
V2 K3 3.744(9) .
V3 O10 1.621(7) .
V3 O6 1.933(6) .
V3 O9 1.946(5) .
V3 O7 1.948(6) .
V3 O11 2.006(7) .
V3 V4 3.0199(19) .
V3 K3 3.933(9) .
V4 O14 1.622(6) .
V4 O7 1.935(5) .
V4 O13 1.935(5) .
V4 O12 1.944(5) .
V4 O9 1.944(6) .
V4 V5 2.9944(18) .
V4 K4 3.741(10) 4_556
V4 K3 3.818(9) .
V5 O17 1.612(5) .
V5 O12 1.926(5) .
V5 O16 1.938(5) .
V5 O13 1.943(6) .
V5 O15 2.006(6) .
V5 V6 2.9898(17) .
V5 K1 3.668(9) 5_566
V5 K1 3.688(10) .
V6 O18 1.613(6) .
V6 O13 1.931(5) .
V6 O16 1.932(6) .
V6 O3 1.945(6) .
V6 O2 1.958(5) .
V6 K4 3.724(9) 4_556
V6 K1 3.785(9) .
B1 O26 1.431(14) 7_556
B1 O6 1.465(12) .
B1 O22 1.500(11) .
B1 O15 1.502(11) 7_556
B2 O23 1.431(10) .
B2 O2 1.461(12) 7_556
B2 O29 1.484(10) 7_556
B2 O11 1.505(13) .
B2 K4 3.400(14) .
B2 K3 3.480(13) 4_546
B3 O23 1.421(10) .
B3 O9 1.465(11) .
B3 O20 1.479(9) 7_556
B3 O1 1.530(11) 7_556
B4 O24 1.428(12) .
B4 O4 1.466(11) 7_556
B4 O25 1.472(11) .
B4 O15 1.517(11) .
B4 K2 3.340(13) 3_445
B5 O26 1.444(14) .
B5 O16 1.473(12) .
B5 O27 1.488(12) .
B5 O11 1.515(10) 7_556
B5 K1 3.346(12) 5_566
B5 K1 3.587(15) .
B6 O29 1.347(15) .
B6 O27 1.350(17) .
B6 O28 1.406(14) .
B6 K4 3.550(19) 7_556
B6 K1 3.558(17) .
B7 O20 1.353(12) .
B7 O19 1.373(14) .
B7 O21 1.376(11) .
B8 O24 1.423(10) 7_556
B8 O12 1.478(9) 7_556
B8 O19 1.491(9) .
B8 O1 1.506(10) .
B9 O25 1.336(18) .
B9 O22 1.351(17) 7_556
B9 O30 1.372(16) .
O4 K2 3.332(10) .
O5 K2 2.965(16) .
O7 K3 2.932(10) .
O8 K2 2.854(12) .
O8 K3 3.113(12) .
O13 K4 3.033(11) 4_556
O14 K4 3.153(13) 4_556
O14 K3 3.266(12) .
O16 K1 3.255(10) .
O17 K1 2.800(12) 5_566
O17 K1 2.894(12) .
O18 K1 2.991(13) .
O18 K4 3.160(12) 4_556
O21 K2 2.989(12) 6_565
O23 K3 2.768(11) 4_546
O23 K4 3.024(12) .
O24 K2 2.702(9) 3_445
O25 K2 2.914(13) 3_445
O25 K2 3.072(13) 7_556
O26 K1 3.057(12) 5_566
O27 K1 2.870(13) .
O27 K1 2.913(11) 5_566
O29 K4 3.103(13) 7_556
O29 K3 3.123(12) 6_565
O30 K3 2.839(14) 8_455
O1W O1W 1.52(7) 2_656
O1W K4 3.06(4) .
O2W K4 3.20(2) .
O3W O3W 0.90(3) 2_655
O6W O11W 1.02(4) .
O11W K2 3.26(4) .
O12W K4 2.77(4) .
O12W K1 3.32(4) 4_546
K1 K1 2.12(2) 5_566
K2 K2 3.50(2) 5_666
K3 K4 3.804(13) 4_556
